data_4325238
loop_
_publ_author_name
'Jessie L. Brown'
'Charles C. Mokhtarzadeh'
'Jeremie M. Lever'
'Guang Wu'
'Trevor W. Hayton'

_publ_section_title
;
 Facile Reduction of a Uranyl(VI) \b-Ketoiminate Complex to U(IV) Upon Oxo
 Silylation
;
_journal_name_full 'Inorganic Chemistry'
_journal_page_first 5105
_journal_page_last 5112
_journal_paper_doi 10.1021/ic200387n
_journal_volume 50
_journal_year 2011
_chemical_formula_sum 'C24 H33 I5 O2 P Si2 U'
_chemical_formula_weight 1313.18
_chemical_name_systematic
; 
 Triphenylmonoiodophosphonium Uranium(V) tetraiodo-bistrimethylsilyloxide  
;
_space_group_IT_number 2
_symmetry_cell_setting triclinic
_symmetry_space_group_name_Hall '-P 1'
_symmetry_space_group_name_H-M 'P -1'
_atom_sites_solution_hydrogens geom
_atom_sites_solution_primary direct
_atom_sites_solution_secondary difmap
_audit_creation_method SHELXL-97
_cell_angle_alpha 103.327(12)
_cell_angle_beta 90.511(13)
_cell_angle_gamma 101.222(12)
_cell_formula_units_Z 2
_cell_length_a 9.452(7)
_cell_length_b 9.961(8)
_cell_length_c 20.940(16)
_cell_measurement_temperature 150(2)
_cell_volume 1879(3)
_computing_structure_refinement 'SHELXL-97 (Sheldrick, 1997)'
_computing_structure_solution 'SHELXS-97 (Sheldrick, 1990)'
_diffrn_ambient_temperature 150(2)
_diffrn_measured_fraction_theta_full 0.960
_diffrn_measured_fraction_theta_max 0.960
_diffrn_measurement_device_type 'ccd area detector'
_diffrn_measurement_method 'omega scan'
_diffrn_radiation_monochromator graphite
_diffrn_radiation_source 'fine-focus sealed tube'
_diffrn_radiation_type MoK\a
_diffrn_radiation_wavelength 0.71073
_diffrn_reflns_av_R_equivalents 0.1135
_diffrn_reflns_av_sigmaI/netI 0.0970
_diffrn_reflns_limit_h_max 11
_diffrn_reflns_limit_h_min -11
_diffrn_reflns_limit_k_max 12
_diffrn_reflns_limit_k_min -12
_diffrn_reflns_limit_l_max 25
_diffrn_reflns_limit_l_min -26
_diffrn_reflns_number 15723
_diffrn_reflns_theta_full 26.37
_diffrn_reflns_theta_max 26.37
_diffrn_reflns_theta_min 1.00
_exptl_absorpt_coefficient_mu 8.553
_exptl_absorpt_correction_T_max 0.481
_exptl_absorpt_correction_T_min 0.212
_exptl_absorpt_correction_type empirical
_exptl_absorpt_process_details 'psi scan'
_exptl_crystal_colour red
_exptl_crystal_density_diffrn 2.321
_exptl_crystal_description block
_exptl_crystal_F_000 1186
_exptl_crystal_size_max 0.3
_exptl_crystal_size_mid 0.2
_exptl_crystal_size_min 0.2
_refine_diff_density_max 3.346
_refine_diff_density_min -4.005
_refine_diff_density_rms 0.335
_refine_ls_extinction_method none
_refine_ls_goodness_of_fit_ref 1.004
_refine_ls_hydrogen_treatment constr
_refine_ls_matrix_type full
_refine_ls_number_parameters 325
_refine_ls_number_reflns 7383
_refine_ls_number_restraints 0
_refine_ls_restrained_S_all 1.004
_refine_ls_R_factor_all 0.0654
_refine_ls_R_factor_gt 0.0494
_refine_ls_shift/su_max 0.000
_refine_ls_shift/su_mean 0.000
_refine_ls_structure_factor_coef Fsqd
_refine_ls_weighting_details 'calc w=1/[\s^2^(Fo^2^)+(0.0671P)^2^+0.0000P] where P=(Fo^2^+2Fc^2^)/3'
_refine_ls_weighting_scheme calc
_refine_ls_wR_factor_gt 0.1216
_refine_ls_wR_factor_ref 0.1346
_reflns_number_gt 5626
_reflns_number_total 7383
_reflns_threshold_expression >2sigma(I)
_cod_data_source_file ic200387n_si_001_2.cif
_cod_data_source_block Complex_2
_cod_database_code 4325238

loop_
_symmetry_equiv_pos_as_xyz
'x, y, z'
'-x, -y, -z'

loop_
_atom_site_label
_atom_site_type_symbol
_atom_site_fract_x
_atom_site_fract_y
_atom_site_fract_z
_atom_site_U_iso_or_equiv
_atom_site_adp_type
_atom_site_occupancy
_atom_site_symmetry_multiplicity
_atom_site_calc_flag
_atom_site_refinement_flags
U2 U 1.0000 0.5000 0.5000 0.01708(13) Uani 1 2 d S
I5 I 0.61432(7) 0.63341(6) 0.38147(3) 0.02878(17) Uani 1 1 d .
I4 I 0.67883(7) 0.42793(6) 0.48805(3) 0.02885(17) Uani 1 1 d .
I3 I 1.00134(7) 0.20025(6) 0.49721(3) 0.03133(18) Uani 1 1 d .
P1 P 0.5785(3) 0.7810(2) 0.30891(11) 0.0215(5) Uani 1 1 d .
Si2 Si 1.0086(3) 0.4205(3) 0.32048(12) 0.0239(6) Uani 1 1 d .
O2 O 1.0053(7) 0.4605(6) 0.4025(3) 0.0270(15) Uani 1 1 d .
C7 C 0.7514(10) 0.8465(8) 0.2813(5) 0.025(2) Uani 1 1 d .
C13 C 0.4623(11) 0.6800(9) 0.2407(5) 0.024(2) Uani 1 1 d .
C24 C 0.4144(11) 0.9155(10) 0.4053(5) 0.029(2) Uani 1 1 d .
H24 H 0.4010 0.8358 0.4223 0.035 Uiso 1 1 calc R
C14 C 0.4850(15) 0.5481(11) 0.2053(5) 0.043(3) Uani 1 1 d .
H14 H 0.5596 0.5116 0.2195 0.051 Uiso 1 1 calc R
C12 C 0.8658(11) 0.9124(9) 0.3274(5) 0.029(2) Uani 1 1 d .
H12 H 0.8516 0.9218 0.3720 0.035 Uiso 1 1 calc R
C20 C 0.5165(11) 1.0429(9) 0.3257(5) 0.029(2) Uani 1 1 d .
H20 H 0.5721 1.0494 0.2898 0.035 Uiso 1 1 calc R
C8 C 0.7726(13) 0.8310(11) 0.2156(5) 0.036(3) Uani 1 1 d .
H8 H 0.6963 0.7888 0.1847 0.043 Uiso 1 1 calc R
C18 C 0.3480(12) 0.7306(11) 0.2191(5) 0.035(2) Uani 1 1 d .
H18 H 0.3315 0.8180 0.2412 0.042 Uiso 1 1 calc R
C19 C 0.5027(10) 0.9228(9) 0.3514(4) 0.023(2) Uani 1 1 d .
U1 U 0.5000 0.0000 0.0000 0.02816(15) Uani 1 2 d S
I2 I 0.41348(10) 0.06994(7) 0.13934(4) 0.0480(2) Uani 1 1 d .
I1 I 0.61640(10) -0.23893(7) 0.02875(4) 0.0481(2) Uani 1 1 d .
Si1 Si 0.8459(3) 0.2430(3) 0.05385(14) 0.0319(7) Uani 1 1 d .
O1 O 0.6890(8) 0.1279(7) 0.0274(4) 0.0392(19) Uani 1 1 d .
C16 C 0.2905(14) 0.5237(11) 0.1286(6) 0.043(3) Uani 1 1 d .
H16 H 0.2369 0.4745 0.0900 0.052 Uiso 1 1 calc R
C15 C 0.4016(14) 0.4730(11) 0.1513(5) 0.043(3) Uani 1 1 d .
H15 H 0.4195 0.3861 0.1292 0.051 Uiso 1 1 calc R
C11 C 1.0002(12) 0.9637(11) 0.3072(6) 0.039(3) Uani 1 1 d .
H11 H 1.0756 1.0112 0.3379 0.047 Uiso 1 1 calc R
C9 C 0.9103(13) 0.8792(12) 0.1953(6) 0.041(3) Uani 1 1 d .
H9 H 0.9253 0.8669 0.1506 0.050 Uiso 1 1 calc R
C10 C 1.0213(13) 0.9431(11) 0.2397(6) 0.041(3) Uani 1 1 d .
H10 H 1.1123 0.9736 0.2255 0.049 Uiso 1 1 calc R
C1 C 0.9327(15) 0.2859(15) -0.0195(7) 0.058(4) Uani 1 1 d .
H1A H 0.9104 0.2049 -0.0559 0.086 Uiso 1 1 calc R
H1B H 1.0354 0.3124 -0.0107 0.086 Uiso 1 1 calc R
H1C H 0.8973 0.3626 -0.0302 0.086 Uiso 1 1 calc R
C22 C 0.3645(11) 1.1419(11) 0.4062(6) 0.037(3) Uani 1 1 d .
H22 H 0.3178 1.2144 0.4246 0.045 Uiso 1 1 calc R
C21 C 0.4476(13) 1.1525(10) 0.3536(6) 0.041(3) Uani 1 1 d .
H21 H 0.4581 1.2321 0.3366 0.049 Uiso 1 1 calc R
C23 C 0.3493(13) 1.0231(11) 0.4323(6) 0.041(3) Uani 1 1 d .
H23 H 0.2940 1.0181 0.4685 0.049 Uiso 1 1 calc R
C5 C 0.8400(12) 0.2883(11) 0.2897(5) 0.037(3) Uani 1 1 d .
H5A H 0.8380 0.2073 0.3074 0.055 Uiso 1 1 calc R
H5B H 0.8373 0.2604 0.2426 0.055 Uiso 1 1 calc R
H5C H 0.7577 0.3289 0.3032 0.055 Uiso 1 1 calc R
C3 C 0.8024(17) 0.4020(12) 0.1084(7) 0.058(4) Uani 1 1 d .
H3A H 0.7397 0.4411 0.0848 0.087 Uiso 1 1 calc R
H3B H 0.8899 0.4702 0.1232 0.087 Uiso 1 1 calc R
H3C H 0.7549 0.3772 0.1457 0.087 Uiso 1 1 calc R
C6 C 1.1747(13) 0.3536(11) 0.2997(6) 0.041(3) Uani 1 1 d .
H6A H 1.2564 0.4207 0.3229 0.062 Uiso 1 1 calc R
H6B H 1.1858 0.3393 0.2532 0.062 Uiso 1 1 calc R
H6C H 1.1687 0.2658 0.3121 0.062 Uiso 1 1 calc R
C2 C 0.9569(16) 0.1607(15) 0.0997(7) 0.063(4) Uani 1 1 d .
H2A H 0.9095 0.1442 0.1384 0.095 Uiso 1 1 calc R
H2B H 1.0494 0.2221 0.1123 0.095 Uiso 1 1 calc R
H2C H 0.9699 0.0727 0.0725 0.095 Uiso 1 1 calc R
C4 C 1.0097(15) 0.5890(12) 0.2951(6) 0.049(3) Uani 1 1 d .
H4A H 0.9321 0.6306 0.3146 0.074 Uiso 1 1 calc R
H4B H 0.9974 0.5700 0.2481 0.074 Uiso 1 1 calc R
H4C H 1.1001 0.6528 0.3097 0.074 Uiso 1 1 calc R
C17 C 0.2585(15) 0.6527(13) 0.1652(6) 0.050(3) Uani 1 1 d .
H17 H 0.1784 0.6842 0.1529 0.060 Uiso 1 1 calc R

loop_
_atom_site_aniso_label
_atom_site_aniso_U_11
_atom_site_aniso_U_22
_atom_site_aniso_U_33
_atom_site_aniso_U_23
_atom_site_aniso_U_13
_atom_site_aniso_U_12
U2 0.0204(3) 0.0106(2) 0.0195(3) 0.00088(17) 0.00417(19) 0.00443(17)
I5 0.0319(4) 0.0277(3) 0.0297(4) 0.0118(3) 0.0059(3) 0.0070(3)
I4 0.0202(3) 0.0292(3) 0.0403(4) 0.0145(3) 0.0046(3) 0.0049(2)
I3 0.0371(4) 0.0115(3) 0.0455(4) 0.0047(3) 0.0055(3) 0.0074(2)
P1 0.0257(13) 0.0179(10) 0.0203(12) 0.0023(9) 0.0036(10) 0.0052(9)
Si2 0.0296(15) 0.0216(12) 0.0203(13) 0.0031(10) 0.0063(11) 0.0065(11)
O2 0.035(4) 0.023(3) 0.020(3) -0.002(3) 0.005(3) 0.006(3)
C7 0.028(5) 0.010(4) 0.038(6) 0.009(4) 0.006(4) 0.004(4)
C13 0.030(5) 0.014(4) 0.026(5) 0.002(4) 0.003(4) 0.001(4)
C24 0.031(6) 0.026(5) 0.029(5) 0.000(4) 0.001(4) 0.010(4)
C14 0.069(9) 0.026(5) 0.026(6) -0.012(4) -0.007(6) 0.014(5)
C12 0.033(6) 0.024(5) 0.027(5) 0.006(4) 0.006(4) 0.002(4)
C20 0.029(6) 0.017(4) 0.037(6) -0.001(4) 0.008(5) 0.001(4)
C8 0.040(7) 0.036(5) 0.033(6) 0.008(5) 0.017(5) 0.009(5)
C18 0.045(7) 0.029(5) 0.025(5) -0.008(4) -0.010(5) 0.014(5)
C19 0.025(5) 0.023(4) 0.016(4) 0.000(4) 0.002(4) -0.004(4)
U1 0.0371(3) 0.0181(2) 0.0246(3) -0.0003(2) 0.0027(2) 0.0009(2)
I2 0.0786(6) 0.0350(4) 0.0302(4) 0.0048(3) 0.0169(4) 0.0141(4)
I1 0.0796(6) 0.0325(4) 0.0345(4) 0.0019(3) -0.0002(4) 0.0239(4)
Si1 0.0357(17) 0.0267(13) 0.0296(15) 0.0032(12) 0.0006(13) 0.0014(12)
O1 0.040(5) 0.028(4) 0.044(5) 0.001(3) 0.008(4) 0.002(3)
C16 0.055(8) 0.030(5) 0.031(6) -0.011(5) -0.008(5) 0.000(5)
C15 0.067(9) 0.023(5) 0.032(6) -0.007(4) -0.004(6) 0.009(5)
C11 0.029(6) 0.031(5) 0.050(7) 0.007(5) -0.003(5) -0.007(5)
C9 0.042(7) 0.046(6) 0.039(7) 0.016(6) 0.012(6) 0.010(6)
C10 0.041(7) 0.038(6) 0.049(7) 0.017(5) 0.026(6) 0.012(5)
C1 0.047(8) 0.070(9) 0.055(8) 0.027(7) 0.005(6) -0.007(7)
C22 0.024(6) 0.029(5) 0.048(7) -0.013(5) 0.002(5) 0.008(4)
C21 0.041(7) 0.015(4) 0.060(8) -0.005(5) 0.011(6) 0.005(4)
C23 0.039(7) 0.036(6) 0.041(7) -0.002(5) 0.018(5) 0.003(5)
C5 0.036(6) 0.038(6) 0.030(6) -0.002(5) -0.003(5) 0.004(5)
C3 0.069(10) 0.030(6) 0.061(9) -0.013(6) -0.001(7) 0.005(6)
C6 0.041(7) 0.032(5) 0.051(7) 0.004(5) 0.012(6) 0.013(5)
C2 0.067(10) 0.058(8) 0.071(10) 0.026(8) -0.019(8) 0.017(7)
C4 0.062(9) 0.041(6) 0.056(8) 0.028(6) 0.018(7) 0.015(6)
C17 0.053(8) 0.054(7) 0.034(6) -0.012(6) -0.024(6) 0.021(6)

loop_
_atom_type_symbol
_atom_type_description
_atom_type_scat_dispersion_real
_atom_type_scat_dispersion_imag
_atom_type_scat_source
C C 0.0033 0.0016 'International Tables Vol C Tables 4.2.6.8 and 6.1.1.4'
H H 0.0000 0.0000 'International Tables Vol C Tables 4.2.6.8 and 6.1.1.4'
O O 0.0106 0.0060 'International Tables Vol C Tables 4.2.6.8 and 6.1.1.4'
Si Si 0.0817 0.0704 'International Tables Vol C Tables 4.2.6.8 and 6.1.1.4'
P P 0.1023 0.0942 'International Tables Vol C Tables 4.2.6.8 and 6.1.1.4'
I I -0.4742 1.8119 'International Tables Vol C Tables 4.2.6.8 and 6.1.1.4'
U U -9.6767 9.6646 'International Tables Vol C Tables 4.2.6.8 and 6.1.1.4'

loop_
_geom_angle_atom_site_label_1
_geom_angle_atom_site_label_2
_geom_angle_atom_site_label_3
_geom_angle
_geom_angle_site_symmetry_1
_geom_angle_site_symmetry_3
O2 U2 O2 180.000(1) 2_766 .
O2 U2 I4 90.0(2) 2_766 .
O2 U2 I4 90.0(2) . .
O2 U2 I4 90.0(2) 2_766 2_766
O2 U2 I4 90.0(2) . 2_766
I4 U2 I4 180.00(3) . 2_766
O2 U2 I3 90.82(18) 2_766 2_766
O2 U2 I3 89.18(18) . 2_766
I4 U2 I3 91.13(3) . 2_766
I4 U2 I3 88.87(3) 2_766 2_766
O2 U2 I3 89.18(18) 2_766 .
O2 U2 I3 90.82(18) . .
I4 U2 I3 88.87(3) . .
I4 U2 I3 91.13(3) 2_766 .
I3 U2 I3 180.0 2_766 .
C19 P1 C13 110.0(5) . .
C19 P1 C7 110.0(4) . .
C13 P1 C7 109.7(4) . .
C19 P1 I5 109.9(3) . .
C13 P1 I5 109.5(3) . .
C7 P1 I5 107.6(3) . .
O2 Si2 C6 107.1(5) . .
O2 Si2 C5 106.1(4) . .
C6 Si2 C5 113.7(5) . .
O2 Si2 C4 105.8(5) . .
C6 Si2 C4 112.0(5) . .
C5 Si2 C4 111.6(6) . .
Si2 O2 U2 177.8(4) . .
C8 C7 C12 119.9(9) . .
C8 C7 P1 120.8(8) . .
C12 C7 P1 119.3(7) . .
C18 C13 C14 117.8(10) . .
C18 C13 P1 120.9(7) . .
C14 C13 P1 121.3(9) . .
C23 C24 C19 120.7(9) . .
C15 C14 C13 122.0(12) . .
C11 C12 C7 120.3(9) . .
C21 C20 C19 120.7(9) . .
C7 C8 C9 119.5(12) . .
C17 C18 C13 120.9(10) . .
C20 C19 C24 117.9(9) . .
C20 C19 P1 118.2(6) . .
C24 C19 P1 123.4(7) . .
O1 U1 O1 180.0(8) 2_655 .
O1 U1 I1 90.4(2) 2_655 2_655
O1 U1 I1 89.6(2) . 2_655
O1 U1 I1 89.6(2) 2_655 .
O1 U1 I1 90.4(2) . .
I1 U1 I1 180.00(5) 2_655 .
O1 U1 I2 90.7(2) 2_655 .
O1 U1 I2 89.3(2) . .
I1 U1 I2 90.96(4) 2_655 .
I1 U1 I2 89.04(4) . .
O1 U1 I2 89.3(2) 2_655 2_655
O1 U1 I2 90.7(2) . 2_655
I1 U1 I2 89.04(4) 2_655 2_655
I1 U1 I2 90.96(4) . 2_655
I2 U1 I2 180.000(11) . 2_655
O1 Si1 C2 108.5(5) . .
O1 Si1 C1 107.1(5) . .
C2 Si1 C1 112.5(7) . .
O1 Si1 C3 107.8(6) . .
C2 Si1 C3 110.0(7) . .
C1 Si1 C3 110.6(6) . .
Si1 O1 U1 176.9(5) . .
C15 C16 C17 119.1(11) . .
C14 C15 C16 120.6(11) . .
C12 C11 C10 119.1(11) . .
C10 C9 C8 120.8(11) . .
C9 C10 C11 120.3(10) . .
C21 C22 C23 120.6(10) . .
C22 C21 C20 119.5(9) . .
C24 C23 C22 120.4(9) . .
C18 C17 C16 119.3(12) . .

loop_
_geom_bond_atom_site_label_1
_geom_bond_atom_site_label_2
_geom_bond_distance
_geom_bond_site_symmetry_2
U2 O2 1.990(6) 2_766
U2 O2 1.990(6) .
U2 I4 2.975(2) .
U2 I4 2.975(2) 2_766
U2 I3 2.975(2) 2_766
U2 I3 2.975(2) .
I5 P1 2.408(3) .
P1 C19 1.768(10) .
P1 C13 1.772(10) .
P1 C7 1.791(9) .
Si2 O2 1.674(7) .
Si2 C6 1.840(11) .
Si2 C5 1.861(11) .
Si2 C4 1.871(10) .
C7 C8 1.369(14) .
C7 C12 1.395(15) .
C13 C18 1.391(15) .
C13 C14 1.409(13) .
C24 C23 1.354(14) .
C24 C19 1.416(12) .
C14 C15 1.350(17) .
C12 C11 1.383(14) .
C20 C21 1.394(14) .
C20 C19 1.405(13) .
C8 C9 1.402(15) .
C18 C17 1.384(16) .
U1 O1 1.976(8) 2_655
U1 O1 1.976(8) .
U1 I1 2.9841(19) 2_655
U1 I1 2.9841(19) .
U1 I2 2.999(2) .
U1 I2 2.999(2) 2_655
Si1 O1 1.688(8) .
Si1 C2 1.838(13) .
Si1 C1 1.845(11) .
Si1 C3 1.847(12) .
C16 C15 1.376(17) .
C16 C17 1.424(16) .
C11 C10 1.402(16) .
C9 C10 1.350(18) .
C22 C21 1.370(15) .
C22 C23 1.398(16) .
